data_7120660
loop_
_publ_author_name
'Houjou, Hirohiko'
'Ikedo, Hana'
'Yoshikawa, Isao'

_publ_section_title
;
 Single-crystal UV-Vis spectroscopic examination of a striking odd-even
 effect on structure and chromic behaviour of salicylidene alkylamines
;
_journal_name_full 'Chem. Commun.'
_journal_paper_doi 10.1039/C7CC06268K
_journal_year 2017
_chemical_formula_moiety 'C14 H12 Br N O'
_chemical_formula_sum 'C14 H12 Br N O'
_chemical_formula_weight 290.16
_space_group_crystal_system monoclinic
_space_group_IT_number 14
_space_group_name_Hall '-P 2ybc'
_space_group_name_H-M_alt 'P 1 21/c 1'
_symmetry_space_group_name_Hall '-P 2ybc'
_symmetry_space_group_name_H-M 'P 1 21/c 1'
_atom_sites_solution_hydrogens mixed
_atom_sites_solution_primary direct
_atom_sites_solution_secondary difmap
_audit_creation_method SHELXL-2016/6
_audit_update_record
;
2017-08-03 deposited with the CCDC.
2017-09-14 downloaded from the CCDC.
;
_cell_angle_alpha 90
_cell_angle_beta 102.290(8)
_cell_angle_gamma 90
_cell_formula_units_Z 4
_cell_length_a 14.730(6)
_cell_length_b 6.093(2)
_cell_length_c 14.524(7)
_cell_measurement_reflns_used 2223
_cell_measurement_temperature 293(2)
_cell_measurement_theta_max 25.30
_cell_measurement_theta_min 2.90
_cell_volume 1273.7(9)
_computing_cell_refinement 'CrystalClear-SM Expert 2.0 r3'
_computing_data_collection 'CrystalClear-SM Expert 2.0 r3 (Rigaku, 2009)'
_computing_data_reduction 'CrystalClear-SM Expert 2.0 r3'
_computing_molecular_graphics 'CrystalStructure 4.2.4'
_computing_publication_material 'CrystalStructure 4.2.4 (Rigaku, 2016)'
_computing_structure_refinement 'SHELXL-2016/6 (Sheldrick, 2016)'
_computing_structure_solution 'SHELXS Version 2013/1 (Sheldrick, 2008)'
_diffrn_ambient_temperature 293(2)
_diffrn_detector_area_resol_mean 7.111
_diffrn_measured_fraction_theta_full 0.992
_diffrn_measured_fraction_theta_max 0.991
_diffrn_measurement_device_type 'VariMax DW with Saturn'
_diffrn_measurement_method \w
_diffrn_radiation_source 'fine-focus sealed tube'
_diffrn_radiation_type MoK\a
_diffrn_radiation_wavelength 0.71075
_diffrn_reflns_av_R_equivalents 0.0539
_diffrn_reflns_av_unetI/netI 0.0579
_diffrn_reflns_Laue_measured_fraction_full 0.992
_diffrn_reflns_Laue_measured_fraction_max 0.991
_diffrn_reflns_limit_h_max 17
_diffrn_reflns_limit_h_min -17
_diffrn_reflns_limit_k_max 7
_diffrn_reflns_limit_k_min -7
_diffrn_reflns_limit_l_max 17
_diffrn_reflns_limit_l_min -17
_diffrn_reflns_number 8727
_diffrn_reflns_point_group_measured_fraction_full 0.992
_diffrn_reflns_point_group_measured_fraction_max 0.991
_diffrn_reflns_theta_full 25.242
_diffrn_reflns_theta_max 25.317
_diffrn_reflns_theta_min 2.871
_exptl_absorpt_coefficient_mu 3.210
_exptl_absorpt_correction_T_max 0.908
_exptl_absorpt_correction_T_min 0.676
_exptl_absorpt_correction_type multi-scan
_exptl_absorpt_process_details 'REQAB (Rigaku, 1998)'
_exptl_crystal_colour yellow
_exptl_crystal_density_diffrn 1.513
_exptl_crystal_description plate
_exptl_crystal_F_000 584
_exptl_crystal_recrystallization_method 'Re-crystallisation from solvent: methanol'
_exptl_crystal_size_max 0.310
_exptl_crystal_size_mid 0.290
_exptl_crystal_size_min 0.030
_refine_diff_density_max 0.350
_refine_diff_density_min -0.430
_refine_diff_density_rms 0.055
_refine_ls_extinction_method none
_refine_ls_goodness_of_fit_ref 0.990
_refine_ls_hydrogen_treatment mixed
_refine_ls_matrix_type full
_refine_ls_number_parameters 158
_refine_ls_number_reflns 2299
_refine_ls_number_restraints 0
_refine_ls_restrained_S_all 0.990
_refine_ls_R_factor_all 0.1162
_refine_ls_R_factor_gt 0.0513
_refine_ls_shift/su_max 0.000
_refine_ls_shift/su_mean 0.000
_refine_ls_structure_factor_coef Fsqd
_refine_ls_weighting_details 'w=1/[\s^2^(Fo^2^)+(0.0631P)^2^] where P=(Fo^2^+2Fc^2^)/3'
_refine_ls_weighting_scheme calc
_refine_ls_wR_factor_gt 0.1138
_refine_ls_wR_factor_ref 0.1380
_reflns_Friedel_coverage 0.000
_reflns_number_gt 1189
_reflns_number_total 2299
_reflns_threshold_expression 'I > 2\s(I)'
_cod_data_source_file c7cc06268k2.cif
_cod_data_source_block shelxl_CCDC5
_cod_database_code 7120660
_shelx_shelxl_version_number 2016/6
_shelx_space_group_comment
;
The symmetry employed for this shelxl refinement is uniquely defined
by the following loop, which should always be used as a source of
symmetry information in preference to the above space-group names.
They are only intended as comments.
;
_shelx_estimated_absorpt_t_min 0.436
_shelx_estimated_absorpt_t_max 0.910

loop_
_space_group_symop_operation_xyz
'x, y, z'
'-x, y+1/2, -z+1/2'
'-x, -y, -z'
'x, -y-1/2, z-1/2'

loop_
_atom_site_label
_atom_site_type_symbol
_atom_site_fract_x
_atom_site_fract_y
_atom_site_fract_z
_atom_site_U_iso_or_equiv
_atom_site_adp_type
_atom_site_occupancy
_atom_site_site_symmetry_order
_atom_site_calc_flag
_atom_site_refinement_flags_posn
_atom_site_refinement_flags_adp
O1 O 0.1031(3) 0.7924(5) 0.1222(3) 0.0757(9) Uani 1 1 d . .
H1 H 0.146(4) 0.709(8) 0.152(4) 0.10(2) Uiso 1 1 d . .
C1 C 0.0219(3) 0.6806(7) 0.1117(3) 0.0569(11) Uani 1 1 d . .
C2 C -0.0592(4) 0.7796(7) 0.0646(3) 0.0629(12) Uani 1 1 d . .
H2 H -0.057050 0.920786 0.040823 0.075 Uiso 1 1 calc R U
C3 C -0.1431(4) 0.6716(8) 0.0524(3) 0.0674(13) Uani 1 1 d . .
H3 H -0.197207 0.739476 0.020302 0.081 Uiso 1 1 calc R U
C4 C -0.1465(3) 0.4621(8) 0.0879(3) 0.0668(12) Uani 1 1 d . .
C5 C -0.0668(3) 0.3604(7) 0.1358(3) 0.0611(12) Uani 1 1 d . .
H4 H -0.070220 0.220133 0.160187 0.073 Uiso 1 1 calc R U
C6 C 0.0192(3) 0.4666(6) 0.1482(2) 0.0523(11) Uani 1 1 d . .
Br1 Br -0.26124(4) 0.31218(11) 0.07020(5) 0.1142(4) Uani 1 1 d . .
C7 C 0.1036(4) 0.3523(8) 0.1949(3) 0.0674(13) Uani 1 1 d . .
H5 H 0.099338 0.209353 0.216032 0.081 Uiso 1 1 calc R U
N1 N 0.1828(3) 0.4438(7) 0.2075(2) 0.0753(11) Uani 1 1 d . .
C8 C 0.2638(4) 0.3127(9) 0.2544(4) 0.0977(18) Uani 1 1 d . .
H6 H 0.244289 0.163670 0.263527 0.117 Uiso 1 1 calc R U
H7 H 0.289769 0.374899 0.315890 0.117 Uiso 1 1 calc R U
C9 C 0.3365(3) 0.3100(8) 0.1962(3) 0.0652(12) Uani 1 1 d . .
C10 C 0.3986(4) 0.4787(9) 0.1969(4) 0.0858(16) Uani 1 1 d . .
H8 H 0.395534 0.600711 0.234599 0.103 Uiso 1 1 calc R U
C11 C 0.4652(4) 0.4718(11) 0.1432(5) 0.1023(19) Uani 1 1 d . .
H9 H 0.506281 0.588236 0.144743 0.123 Uiso 1 1 calc R U
C12 C 0.4706(4) 0.2960(12) 0.0883(5) 0.0983(17) Uani 1 1 d . .
H10 H 0.515789 0.290643 0.052337 0.118 Uiso 1 1 calc R U
C13 C 0.4105(4) 0.1276(10) 0.0857(4) 0.0936(16) Uani 1 1 d . .
H11 H 0.414008 0.007298 0.047176 0.112 Uiso 1 1 calc R U
C14 C 0.3439(4) 0.1325(8) 0.1396(4) 0.0777(14) Uani 1 1 d . .
H12 H 0.303549 0.014456 0.137633 0.093 Uiso 1 1 calc R U

loop_
_atom_site_aniso_label
_atom_site_aniso_U_11
_atom_site_aniso_U_22
_atom_site_aniso_U_33
_atom_site_aniso_U_23
_atom_site_aniso_U_13
_atom_site_aniso_U_12
O1 0.076(3) 0.064(2) 0.094(2) 0.0072(18) 0.034(2) -0.0031(19)
C1 0.074(3) 0.054(3) 0.048(3) -0.001(2) 0.027(2) 0.002(2)
C2 0.083(4) 0.053(3) 0.058(3) 0.008(2) 0.025(3) 0.015(2)
C3 0.075(4) 0.077(3) 0.049(3) 0.007(2) 0.010(2) 0.016(3)
C4 0.076(4) 0.075(3) 0.049(3) -0.011(2) 0.014(2) -0.005(3)
C5 0.085(4) 0.049(3) 0.051(3) -0.0011(19) 0.018(2) -0.008(2)
C6 0.075(3) 0.049(3) 0.037(2) 0.0006(18) 0.020(2) 0.012(2)
Br1 0.0893(5) 0.1195(6) 0.1261(6) -0.0175(4) 0.0059(4) -0.0345(4)
C7 0.087(4) 0.064(3) 0.057(3) 0.011(2) 0.029(3) 0.024(3)
N1 0.067(3) 0.097(3) 0.064(2) 0.003(2) 0.018(2) 0.019(2)
C8 0.080(4) 0.134(5) 0.081(4) 0.023(3) 0.021(3) 0.042(3)
C9 0.056(3) 0.076(3) 0.058(3) 0.005(2) 0.000(2) 0.017(3)
C10 0.092(5) 0.070(4) 0.086(4) -0.012(3) -0.004(3) 0.001(3)
C11 0.076(4) 0.101(5) 0.118(5) 0.024(4) -0.008(4) -0.030(3)
C12 0.054(4) 0.123(5) 0.118(5) 0.014(4) 0.018(3) 0.007(4)
C13 0.090(5) 0.093(4) 0.098(4) -0.017(3) 0.021(3) 0.013(4)
C14 0.064(4) 0.074(4) 0.091(4) -0.002(3) 0.007(3) -0.007(3)

loop_
_atom_type_symbol
_atom_type_description
_atom_type_scat_dispersion_real
_atom_type_scat_dispersion_imag
_atom_type_scat_source
C C 0.0033 0.0016 'International Tables Vol C Tables 4.2.6.8 and 6.1.1.4'
H H 0.0000 0.0000 'International Tables Vol C Tables 4.2.6.8 and 6.1.1.4'
Br Br -0.2901 2.4595 'International Tables Vol C Tables 4.2.6.8 and 6.1.1.4'
N N 0.0061 0.0033 'International Tables Vol C Tables 4.2.6.8 and 6.1.1.4'
O O 0.0106 0.0060 'International Tables Vol C Tables 4.2.6.8 and 6.1.1.4'

loop_
_geom_angle_atom_site_label_1
_geom_angle_atom_site_label_2
_geom_angle_atom_site_label_3
_geom_angle
C1 O1 H1 108(4)
O1 C1 C2 119.0(4)
O1 C1 C6 121.1(4)
C2 C1 C6 119.9(4)
C3 C2 C1 120.8(4)
C3 C2 H2 119.6
C1 C2 H2 119.6
C2 C3 C4 119.7(4)
C2 C3 H3 120.1
C4 C3 H3 120.1
C5 C4 C3 120.6(4)
C5 C4 Br1 119.5(4)
C3 C4 Br1 119.9(4)
C4 C5 C6 120.5(4)
C4 C5 H4 119.8
C6 C5 H4 119.8
C5 C6 C1 118.5(4)
C5 C6 C7 119.8(4)
C1 C6 C7 121.7(4)
N1 C7 C6 121.5(4)
N1 C7 H5 119.2
C6 C7 H5 119.2
C7 N1 C8 117.1(5)
N1 C8 C9 110.4(4)
N1 C8 H6 109.6
C9 C8 H6 109.6
N1 C8 H7 109.6
C9 C8 H7 109.6
H6 C8 H7 108.1
C10 C9 C14 117.0(5)
C10 C9 C8 122.8(5)
C14 C9 C8 120.2(5)
C9 C10 C11 121.7(5)
C9 C10 H8 119.2
C11 C10 H8 119.2
C12 C11 C10 119.9(5)
C12 C11 H9 120.1
C10 C11 H9 120.1
C11 C12 C13 120.0(6)
C11 C12 H10 120.0
C13 C12 H10 120.0
C12 C13 C14 120.6(5)
C12 C13 H11 119.7
C14 C13 H11 119.7
C9 C14 C13 120.8(5)
C9 C14 H12 119.6
C13 C14 H12 119.6

loop_
_geom_bond_atom_site_label_1
_geom_bond_atom_site_label_2
_geom_bond_distance
O1 C1 1.357(5)
O1 H1 0.86(5)
C1 C2 1.382(6)
C1 C6 1.411(5)
C2 C3 1.378(6)
C2 H2 0.9300
C3 C4 1.382(6)
C3 H3 0.9300
C4 C5 1.378(6)
C4 Br1 1.889(5)
C5 C6 1.400(6)
C5 H4 0.9300
C6 C7 1.461(6)
C7 N1 1.270(6)
C7 H5 0.9300
N1 C8 1.477(6)
C8 C9 1.499(7)
C8 H6 0.9700
C8 H7 0.9700
C9 C10 1.374(7)
C9 C14 1.377(7)
C10 C11 1.378(7)
C10 H8 0.9300
C11 C12 1.347(8)
C11 H9 0.9300
C12 C13 1.351(8)
C12 H10 0.9300
C13 C14 1.379(7)
C13 H11 0.9300
C14 H12 0.9300

loop_
_geom_hbond_atom_site_label_D
_geom_hbond_atom_site_label_H
_geom_hbond_atom_site_label_A
_geom_hbond_distance_DH
_geom_hbond_distance_HA
_geom_hbond_distance_DA
_geom_hbond_angle_DHA
O1 H1 N1 0.86(5) 1.84(5) 2.609(5) 149(5)

loop_
_geom_torsion_atom_site_label_1
_geom_torsion_atom_site_label_2
_geom_torsion_atom_site_label_3
_geom_torsion_atom_site_label_4
_geom_torsion
O1 C1 C2 C3 179.9(4)
C6 C1 C2 C3 -0.1(6)
C1 C2 C3 C4 0.2(6)
C2 C3 C4 C5 0.3(6)
C2 C3 C4 Br1 -179.4(3)
C3 C4 C5 C6 -0.9(6)
Br1 C4 C5 C6 178.7(3)
C4 C5 C6 C1 1.0(6)
C4 C5 C6 C7 -176.9(4)
O1 C1 C6 C5 179.5(3)
C2 C1 C6 C5 -0.5(5)
O1 C1 C6 C7 -2.7(6)
C2 C1 C6 C7 177.4(4)
C5 C6 C7 N1 -179.9(4)
C1 C6 C7 N1 2.3(6)
C6 C7 N1 C8 -179.2(4)
C7 N1 C8 C9 126.8(5)
N1 C8 C9 C10 81.3(6)
N1 C8 C9 C14 -99.4(5)
C14 C9 C10 C11 0.2(7)
C8 C9 C10 C11 179.6(5)
C9 C10 C11 C12 -0.2(8)
C10 C11 C12 C13 0.4(8)
C11 C12 C13 C14 -0.8(8)
C10 C9 C14 C13 -0.6(7)
C8 C9 C14 C13 -179.9(5)
C12 C13 C14 C9 0.9(8)
